data_4512154
loop_
_publ_author_name
'Zhao, Junwei'
'Li, Hailou'
'Li, Yanzhou'
'Li, Chunyang'
'Wang, Zhenling'
'Chen, Lijuan'

_publ_section_title
;
 Rectangle versus Square Oxalate-Connective Tetralanthanide Cluster
 Anchored in Lacunary Lindqvist Isopolytungstates: Syntheses, Structures,
 and Properties
;
_journal_issue 11
_journal_name_full 'Crystal Growth &amp; Design'
_journal_page_first 5495
_journal_paper_doi 10.1021/cg500675g
_journal_volume 14
_journal_year 2014
_chemical_formula_sum 'C4 H82 Ho4 Na10 O80 W8'
_chemical_formula_weight 3771.12
_chemical_name_systematic
; 
 ? 
;
_space_group_IT_number 12
_symmetry_cell_setting monoclinic
_symmetry_space_group_name_Hall '-C 2y'
_symmetry_space_group_name_H-M 'C 1 2/m 1'
_atom_sites_solution_hydrogens notdef
_atom_sites_solution_primary direct
_atom_sites_solution_secondary difmap
_audit_creation_method SHELXL-97
_cell_angle_alpha 90.00
_cell_angle_beta 109.1940(10)
_cell_angle_gamma 90.00
_cell_formula_units_Z 2
_cell_length_a 11.8885(9)
_cell_length_b 35.367(3)
_cell_length_c 9.8398(7)
_cell_measurement_reflns_used 3403
_cell_measurement_temperature 296(2)
_cell_measurement_theta_max 25.00
_cell_measurement_theta_min 2.19
_cell_volume 3907.3(5)
_computing_cell_refinement 'Bruker XSCANS'
_computing_data_collection 'Bruker XSCANS'
_computing_data_reduction 'Bruker SHELXTL'
_computing_molecular_graphics 'Bruker SHELXTL'
_computing_publication_material 'Bruker SHELXTL'
_computing_structure_refinement 'SHELXL-97 (Sheldrick, 1997)'
_computing_structure_solution 'SHELXS-97 (Sheldrick, 1990)'
_diffrn_ambient_temperature 296(2)
_diffrn_detector_area_resol_mean none
_diffrn_measured_fraction_theta_full 0.970
_diffrn_measured_fraction_theta_max 0.970
_diffrn_measurement_device_type 'Bruker Apex II'
_diffrn_measurement_method '\w scans'
_diffrn_radiation_monochromator graphite
_diffrn_radiation_source 'fine-focus sealed tube'
_diffrn_radiation_type MoK\a
_diffrn_radiation_wavelength 0.71073
_diffrn_reflns_av_R_equivalents 0.0322
_diffrn_reflns_av_sigmaI/netI 0.0384
_diffrn_reflns_limit_h_max 14
_diffrn_reflns_limit_h_min -8
_diffrn_reflns_limit_k_max 40
_diffrn_reflns_limit_k_min -42
_diffrn_reflns_limit_l_max 11
_diffrn_reflns_limit_l_min -11
_diffrn_reflns_number 9699
_diffrn_reflns_theta_full 25.00
_diffrn_reflns_theta_max 25.00
_diffrn_reflns_theta_min 2.19
_diffrn_standards_decay_% none
_diffrn_standards_interval_count none
_diffrn_standards_interval_time none
_diffrn_standards_number none
_exptl_absorpt_coefficient_mu 15.901
_exptl_absorpt_correction_T_max 0.1277
_exptl_absorpt_correction_T_min 0.0628
_exptl_absorpt_correction_type multi-scan
_exptl_absorpt_process_details SADABS
_exptl_crystal_colour 'light yellow'
_exptl_crystal_density_diffrn 3.205
_exptl_crystal_density_method 'not measured'
_exptl_crystal_description 'square lamellar'
_exptl_crystal_F_000 3432
_exptl_crystal_size_max 0.39
_exptl_crystal_size_mid 0.26
_exptl_crystal_size_min 0.22
_refine_diff_density_max 4.461
_refine_diff_density_min -2.697
_refine_diff_density_rms 0.286
_refine_ls_extinction_method none
_refine_ls_goodness_of_fit_ref 1.093
_refine_ls_hydrogen_treatment noref
_refine_ls_matrix_type full
_refine_ls_number_parameters 231
_refine_ls_number_reflns 3403
_refine_ls_number_restraints 20
_refine_ls_restrained_S_all 1.099
_refine_ls_R_factor_all 0.0420
_refine_ls_R_factor_gt 0.0388
_refine_ls_shift/su_max 0.000
_refine_ls_shift/su_mean 0.000
_refine_ls_structure_factor_coef Fsqd
_refine_ls_weighting_details 'calc w=1/[\s^2^(Fo^2^)+(0.0593P)^2^+73.8128P] where P=(Fo^2^+2Fc^2^)/3'
_refine_ls_weighting_scheme calc
_refine_ls_wR_factor_gt 0.1075
_refine_ls_wR_factor_ref 0.1097
_reflns_number_gt 3047
_reflns_number_total 3403
_reflns_threshold_expression >2sigma(I)
_cod_data_source_file cg500675g_si_001.cif
_cod_data_source_block 1-Ho
_cod_depositor_comments
;
The following automatic conversions were performed:

'_symmetry_cell_setting' value 'Monoclinic' changed to 'monoclinic'
according to
/home/saulius/struct/COD-crude-data--automatic-downloads/rss-feeds/ACS/lib/dictionaries/cif_core.dic
dictionary named 'cif_core.dic' version 2.4.2 from 2011-04-26.

Automatic conversion script
Id: cif_fix_values 2827 2014-09-09 07:05:25Z andrius 

 Adding full bibliography for 4512153--4512160.cif.
;
_cod_original_sg_symbol_H-M C2/m
_cod_database_code 4512154

loop_
_symmetry_equiv_pos_as_xyz
'x, y, z'
'-x, y, -z'
'x+1/2, y+1/2, z'
'-x+1/2, y+1/2, -z'
'-x, -y, -z'
'x, -y, z'
'-x+1/2, -y+1/2, -z'
'x+1/2, -y+1/2, z'

loop_
_atom_site_label
_atom_site_type_symbol
_atom_site_fract_x
_atom_site_fract_y
_atom_site_fract_z
_atom_site_U_iso_or_equiv
_atom_site_adp_type
_atom_site_occupancy
_atom_site_symmetry_multiplicity
_atom_site_calc_flag
_atom_site_refinement_flags
_atom_site_disorder_group
W1 W 0.20479(3) 0.149095(10) 0.58046(4) 0.01648(15) Uani 1 1 d . .
W2 W -0.00040(3) 0.196509(11) 0.32987(4) 0.02080(15) Uani 1 1 d . .
Ho' Ho 0.00117(10) 0.10626(4) 0.31573(11) 0.0109(3) Uani 0.50 1 d P 1
Ho Ho -0.00291(10) 0.08913(4) 0.31463(12) 0.0130(3) Uani 0.50 1 d PU 2
Na1 Na -0.1710(4) 0.28409(12) 0.1232(4) 0.0339(9) Uani 1 1 d . .
Na2 Na 0.5000 0.16001(18) 0.5000 0.0343(13) Uani 1 2 d S .
O1 O 0.1723(7) 0.1144(2) 0.4314(11) 0.044(2) Uani 1 1 d . .
O1W O 0.1180(14) 0.0826(4) 0.1592(17) 0.100(4) Uiso 1 1 d . .
O2W O -0.1170(14) 0.0820(4) 0.0590(17) 0.099(4) Uiso 1 1 d . .
O3W O -0.3197(7) 0.2363(2) 0.1087(8) 0.0313(16) Uani 1 1 d . .
O4W O -0.1309(6) 0.2898(2) 0.3771(8) 0.0298(16) Uani 1 1 d . .
O5W O -0.3262(8) 0.3335(3) 0.0703(9) 0.046(2) Uani 1 1 d . .
O6W O -0.0461(8) 0.3347(3) 0.1129(9) 0.046(2) Uani 1 1 d . .
O7W O 0.3698(10) 0.1156(4) 0.3307(14) 0.082(4) Uani 1 1 d . .
O8W O 0.685(2) 0.1143(7) 0.899(4) 0.093(9) Uani 0.50 1 d P .
O8W' O 0.653(2) 0.0964(7) 1.030(2) 0.075(7) Uani 0.50 1 d P .
O9W O 0.5000 0.0506(6) 1.0000 0.087 Uiso 1 2 d S .
O2 O 0.1757(8) 0.1141(2) 0.7055(10) 0.053(3) Uani 1 1 d . .
O3 O 0.3588(7) 0.1529(2) 0.6344(9) 0.0349(19) Uani 1 1 d . .
O4 O 0.0000 0.1503(2) 0.5000 0.018(2) Uani 1 2 d S .
O5 O 0.1641(6) 0.18872(18) 0.4300(7) 0.0199(14) Uani 1 1 d . .
O6 O -0.0046(7) 0.2330(2) 0.2135(8) 0.0306(17) Uani 1 1 d . .
O7 O -0.1659(5) 0.18906(19) 0.3038(7) 0.0213(14) Uani 1 1 d . .
O8 O 0.0000 0.2260(2) 0.5000 0.0152(18) Uani 1 2 d S .
O9 O -0.0013(6) 0.1535(2) 0.2224(8) 0.0243(15) Uani 1 1 d . .
O10 O 0.1143(12) 0.0312(4) 0.3682(17) 0.090(4) Uani 1 1 d U .
O11 O -0.1247(11) 0.0308(4) 0.2773(16) 0.084(4) Uani 1 1 d . .
O12 O 0.0000 0.0731(6) 0.5000 0.102(6) Uani 1 2 d SU .
C1 C 0.0569(18) 0.0000 0.346(2) 0.046(4) Uani 1 2 d SU .
C2 C -0.068(2) 0.0000 0.304(3) 0.060(5) Uani 1 2 d SU .

loop_
_atom_site_aniso_label
_atom_site_aniso_U_11
_atom_site_aniso_U_22
_atom_site_aniso_U_33
_atom_site_aniso_U_23
_atom_site_aniso_U_13
_atom_site_aniso_U_12
W1 0.0131(2) 0.0146(2) 0.0200(2) 0.00056(13) 0.00307(16) 0.00011(12)
W2 0.0182(2) 0.0286(3) 0.0170(2) 0.00608(14) 0.00760(16) 0.00631(15)
Ho' 0.0170(5) 0.0045(6) 0.0113(4) -0.0025(4) 0.0049(3) -0.0002(5)
Ho 0.0141(4) 0.0110(5) 0.0139(4) 0.0004(5) 0.0048(3) 0.0004(5)
Na1 0.041(2) 0.032(2) 0.029(2) -0.0013(17) 0.0117(18) -0.0026(19)
Na2 0.026(3) 0.029(3) 0.045(4) 0.000 0.009(3) 0.000
O1 0.021(4) 0.018(4) 0.094(7) -0.027(4) 0.019(4) -0.004(3)
O3W 0.034(4) 0.031(4) 0.027(4) 0.001(3) 0.008(3) 0.008(3)
O4W 0.027(4) 0.025(4) 0.037(4) -0.003(3) 0.010(3) 0.005(3)
O5W 0.034(5) 0.057(6) 0.046(5) 0.009(4) 0.014(4) 0.007(4)
O6W 0.046(5) 0.056(6) 0.039(5) -0.004(4) 0.017(4) -0.011(4)
O7W 0.061(7) 0.099(10) 0.099(9) -0.046(8) 0.044(7) -0.034(7)
O8W 0.065(15) 0.055(15) 0.17(3) 0.014(16) 0.048(17) 0.006(11)
O8W' 0.075(16) 0.069(16) 0.057(13) -0.009(11) -0.010(11) 0.014(12)
O2 0.039(5) 0.028(5) 0.065(6) 0.029(4) -0.021(4) -0.015(4)
O3 0.017(4) 0.033(4) 0.047(5) 0.003(3) 0.000(3) 0.000(3)
O4 0.022(5) 0.009(5) 0.022(5) 0.000 0.005(4) 0.000
O5 0.016(3) 0.017(3) 0.028(3) -0.003(3) 0.008(3) 0.000(3)
O6 0.035(4) 0.035(4) 0.027(4) 0.007(3) 0.016(3) 0.009(3)
O7 0.013(3) 0.022(4) 0.024(3) 0.002(3) -0.001(3) 0.001(3)
O8 0.029(5) 0.002(4) 0.017(4) 0.000 0.011(4) 0.000
O9 0.020(4) 0.029(4) 0.024(4) 0.000(3) 0.006(3) 0.004(3)
O10 0.075(8) 0.061(7) 0.138(12) -0.017(8) 0.043(8) -0.013(6)
O11 0.070(8) 0.062(8) 0.114(10) 0.011(7) 0.021(7) 0.014(6)
O12 0.078(9) 0.064(8) 0.142(11) 0.000 0.008(8) 0.000
C1 0.060(7) 0.029(6) 0.046(8) 0.000 0.013(6) 0.000
C2 0.073(10) 0.032(11) 0.076(15) 0.000 0.028(11) 0.000

loop_
_atom_type_symbol
_atom_type_description
_atom_type_scat_dispersion_real
_atom_type_scat_dispersion_imag
_atom_type_scat_source
O O 0.0106 0.0060 'International Tables Vol C Tables 4.2.6.8 and 6.1.1.4'
H H 0.0000 0.0000 'International Tables Vol C Tables 4.2.6.8 and 6.1.1.4'
Ho Ho -0.2175 4.6783 'International Tables Vol C Tables 4.2.6.8 and 6.1.1.4'
W W -0.8490 6.8722 'International Tables Vol C Tables 4.2.6.8 and 6.1.1.4'
Na Na 0.0362 0.0249 'International Tables Vol C Tables 4.2.6.8 and 6.1.1.4'
C C 0.0033 0.0016 'International Tables Vol C Tables 4.2.6.8 and 6.1.1.4'

loop_
_geom_angle_atom_site_label_1
_geom_angle_atom_site_label_2
_geom_angle_atom_site_label_3
_geom_angle
_geom_angle_site_symmetry_1
_geom_angle_site_symmetry_3
O3 W1 O1 102.6(4) . .
O3 W1 O2 104.9(4) . .
O1 W1 O2 92.7(5) . .
O3 W1 O7 101.1(3) . 2_556
O1 W1 O7 155.3(3) . 2_556
O2 W1 O7 88.0(4) . 2_556
O3 W1 O5 98.5(3) . .
O1 W1 O5 86.6(4) . .
O2 W1 O5 156.2(3) . .
O7 W1 O5 83.0(3) 2_556 .
O3 W1 O4 174.1(3) . .
O1 W1 O4 79.5(3) . .
O2 W1 O4 80.4(3) . .
O7 W1 O4 76.2(2) 2_556 .
O5 W1 O4 76.1(2) . .
O3 W1 Ho' 135.0(3) . .
O1 W1 Ho' 32.8(2) . .
O2 W1 Ho' 88.2(3) . .
O7 W1 Ho' 122.63(18) 2_556 .
O5 W1 Ho' 78.38(19) . .
O4 W1 Ho' 46.74(13) . .
O3 W1 Ho' 138.9(3) . 2_556
O1 W1 Ho' 87.6(3) . 2_556
O2 W1 Ho' 34.2(3) . 2_556
O7 W1 Ho' 79.14(19) 2_556 2_556
O5 W1 Ho' 122.06(18) . 2_556
O4 W1 Ho' 46.24(13) . 2_556
Ho' W1 Ho' 66.86(3) . 2_556
O3 W1 Ho 134.0(3) . 2_556
O1 W1 Ho 81.5(3) . 2_556
O2 W1 Ho 29.5(2) . 2_556
O7 W1 Ho 87.21(19) 2_556 2_556
O5 W1 Ho 127.58(18) . 2_556
O4 W1 Ho 51.61(15) . 2_556
Ho' W1 Ho 64.45(2) . 2_556
Ho' W1 Ho 8.91(2) 2_556 2_556
O6 W2 O9 104.2(3) . .
O6 W2 O5 104.7(3) . .
O9 W2 O5 89.4(3) . .
O6 W2 O7 102.2(3) . .
O9 W2 O7 89.9(3) . .
O5 W2 O7 152.4(3) . .
O6 W2 O8 99.2(3) . .
O9 W2 O8 156.7(3) . .
O5 W2 O8 85.5(2) . .
O7 W2 O8 84.4(2) . .
O6 W2 O4 175.3(3) . .
O9 W2 O4 80.3(3) . .
O5 W2 O4 76.6(2) . .
O7 W2 O4 76.13(19) . .
O8 W2 O4 76.3(2) . .
O6 W2 Ho' 136.2(3) . .
O9 W2 Ho' 32.1(2) . .
O5 W2 Ho' 81.8(2) . .
O7 W2 Ho' 83.0(2) . .
O8 W2 Ho' 124.59(19) . .
O4 W2 Ho' 48.25(14) . .
O9 Ho' O1 90.0(3) . .
O9 Ho' O2 88.8(4) . 2_556
O1 Ho' O2 148.3(3) . 2_556
O9 Ho' O12 151.3(5) . .
O1 Ho' O12 83.5(3) . .
O2 Ho' O12 82.5(3) 2_556 .
O9 Ho' O4 78.0(3) . .
O1 Ho' O4 74.5(2) . .
O2 Ho' O4 74.3(2) 2_556 .
O12 Ho' O4 73.4(5) . .
O9 Ho' O1W 85.5(4) . .
O1 Ho' O1W 74.6(4) . .
O2 Ho' O1W 136.7(4) 2_556 .
O12 Ho' O1W 119.2(5) . .
O4 Ho' O1W 144.8(4) . .
O9 Ho' O2W 84.4(4) . .
O1 Ho' O2W 136.5(4) . .
O2 Ho' O2W 74.9(4) 2_556 .
O12 Ho' O2W 119.1(5) . .
O4 Ho' O2W 144.6(4) . .
O1W Ho' O2W 61.9(5) . .
O9 Ho' W2 31.2(2) . .
O1 Ho' W2 81.4(2) . .
O2 Ho' W2 81.4(2) 2_556 .
O12 Ho' W2 120.2(4) . .
O4 Ho' W2 46.82(15) . .
O1W Ho' W2 111.6(4) . .
O2W Ho' W2 111.3(4) . .
O9 Ho' W1 82.4(2) . .
O1 Ho' W1 30.1(2) . .
O2 Ho' W1 118.6(2) 2_556 .
O12 Ho' W1 77.9(3) . .
O4 Ho' W1 44.413(19) . .
O1W Ho' W1 103.1(3) . .
O2W Ho' W1 160.8(4) . .
W2 Ho' W1 61.20(2) . .
O9 Ho' W1 81.5(2) . 2_556
O1 Ho' W1 118.4(2) . 2_556
O2 Ho' W1 30.4(2) 2_556 2_556
O12 Ho' W1 77.3(3) . 2_556
O4 Ho' W1 43.952(19) . 2_556
O1W Ho' W1 161.4(4) . 2_556
O2W Ho' W1 103.4(3) . 2_556
W2 Ho' W1 60.94(2) . 2_556
W1 Ho' W1 88.35(3) . 2_556
O9 Ho' Ho' 118.5(2) . 2_556
O1 Ho' Ho' 76.8(3) . 2_556
O2 Ho' Ho' 76.1(3) 2_556 2_556
O12 Ho' Ho' 32.8(4) . 2_556
O4 Ho' Ho' 40.57(15) . 2_556
O1W Ho' Ho' 142.4(4) . 2_556
O2W Ho' Ho' 142.2(3) . 2_556
W2 Ho' Ho' 87.392(19) . 2_556
W1 Ho' Ho' 56.94(3) . 2_556
W1 Ho' Ho' 56.20(3) 2_556 2_556
O12 Ho O2 85.8(4) . 2_556
O12 Ho O1 84.5(4) . .
O2 Ho O1 125.5(3) 2_556 .
O12 Ho O1W 138.5(5) . .
O2 Ho O1W 135.6(5) 2_556 .
O1 Ho O1W 73.4(4) . .
O12 Ho O10 73.3(6) . .
O2 Ho O10 144.4(4) 2_556 .
O1 Ho O10 81.6(4) . .
O1W Ho O10 69.0(5) . .
O12 Ho O2W 141.8(5) . .
O2 Ho O2W 76.2(4) 2_556 .
O1 Ho O2W 133.3(5) . .
O1W Ho O2W 65.5(5) . .
O10 Ho O2W 102.7(5) . .
O12 Ho O9 129.2(6) . .
O2 Ho O9 73.3(3) 2_556 .
O1 Ho O9 72.3(3) . .
O1W Ho O9 77.1(4) . .
O10 Ho O9 141.9(4) . .
O2W Ho O9 77.5(4) . .
O12 Ho O11 73.7(6) . .
O2 Ho O11 80.6(4) 2_556 .
O1 Ho O11 145.0(4) . .
O1W Ho O11 105.4(5) . .
O10 Ho O11 66.2(4) . .
O2W Ho O11 70.3(5) . .
O9 Ho O11 142.5(3) . .
O12 Ho O4 67.3(6) . .
O2 Ho O4 63.9(2) 2_556 .
O1 Ho O4 62.9(2) . .
O1W Ho O4 126.5(4) . .
O10 Ho O4 128.3(4) . .
O2W Ho O4 128.9(4) . .
O9 Ho O4 61.8(2) . .
O11 Ho O4 128.1(3) . .
O12 Ho W1 72.7(4) . 2_556
O2 Ho W1 24.7(2) 2_556 2_556
O1 Ho W1 102.44(19) . 2_556
O1W Ho W1 145.6(4) . 2_556
O10 Ho W1 145.2(4) . 2_556
O2W Ho W1 99.2(4) . 2_556
O9 Ho W1 69.28(16) . 2_556
O11 Ho W1 97.0(3) . 2_556
O4 Ho W1 39.704(16) . 2_556
O12 Ho Ho 17.3(6) . 2_556
O2 Ho Ho 78.3(3) 2_556 2_556
O1 Ho Ho 76.9(3) . 2_556
O1W Ho Ho 144.5(4) . 2_556
O10 Ho Ho 87.8(4) . 2_556
O2W Ho Ho 148.8(4) . 2_556
O9 Ho Ho 111.86(17) . 2_556
O11 Ho Ho 88.1(3) . 2_556
O4 Ho Ho 50.02(11) . 2_556
W1 Ho Ho 60.35(3) 2_556 2_556
O6W Na1 O3W 91.2(3) . 7_455
O6W Na1 O4W 93.9(3) . .
O3W Na1 O4W 164.8(3) 7_455 .
O6W Na1 O3W 172.4(4) . .
O3W Na1 O3W 85.9(3) 7_455 .
O4W Na1 O3W 90.6(3) . .
O6W Na1 O5W 83.7(4) . .
O3W Na1 O5W 102.6(3) 7_455 .
O4W Na1 O5W 92.2(3) . .
O3W Na1 O5W 90.1(3) . .
O6W Na1 O6 97.1(3) . .
O3W Na1 O6 84.7(3) 7_455 .
O4W Na1 O6 80.5(3) . .
O3W Na1 O6 89.7(3) . .
O5W Na1 O6 172.7(3) . .
O6W Na1 Na1 134.3(3) . 7_455
O3W Na1 Na1 43.6(2) 7_455 7_455
O4W Na1 Na1 131.2(3) . 7_455
O3W Na1 Na1 42.34(19) . 7_455
O5W Na1 Na1 98.5(3) . 7_455
O6 Na1 Na1 86.2(2) . 7_455
O6W Na1 Na2 62.6(2) . 7_556
O3W Na1 Na2 150.8(2) 7_455 7_556
O4W Na1 Na2 31.4(2) . 7_556
O3W Na1 Na2 121.7(2) . 7_556
O5W Na1 Na2 87.9(3) . 7_556
O6 Na1 Na2 86.0(2) . 7_556
Na1 Na1 Na2 162.3(2) 7_455 7_556
O4W Na2 O4W 85.0(4) 7_556 8
O4W Na2 O7W 168.1(4) 7_556 .
O4W Na2 O7W 88.4(4) 8 .
O4W Na2 O7W 88.4(4) 7_556 2_656
O4W Na2 O7W 168.1(4) 8 2_656
O7W Na2 O7W 99.8(8) . 2_656
O4W Na2 O3 104.3(3) 7_556 .
O4W Na2 O3 84.4(3) 8 .
O7W Na2 O3 84.8(3) . .
O7W Na2 O3 87.7(3) 2_656 .
O4W Na2 O3 84.4(3) 7_556 2_656
O4W Na2 O3 104.3(3) 8 2_656
O7W Na2 O3 87.7(3) . 2_656
O7W Na2 O3 84.8(3) 2_656 2_656
O3 Na2 O3 168.4(5) . 2_656
O4W Na2 Na1 31.18(19) 7_556 7_556
O4W Na2 Na1 98.3(2) 8 7_556
O7W Na2 Na1 160.5(3) . 7_556
O7W Na2 Na1 71.2(4) 2_656 7_556
O3 Na2 Na1 77.7(2) . 7_556
O3 Na2 Na1 108.1(2) 2_656 7_556
O4W Na2 Na1 98.3(2) 7_556 8
O4W Na2 Na1 31.18(19) 8 8
O7W Na2 Na1 71.2(4) . 8
O7W Na2 Na1 160.5(3) 2_656 8
O3 Na2 Na1 108.1(2) . 8
O3 Na2 Na1 77.7(2) 2_656 8
Na1 Na2 Na1 122.4(2) 7_556 8
W1 O1 Ho' 117.1(4) . .
W1 O1 Ho 126.5(4) . .
Ho' O1 Ho 15.57(6) . .
Ho O1W Ho' 13.87(9) . .
Ho O2W Ho' 13.39(9) . .
Na1 O3W Na1 94.1(3) 7_455 .
Na1 O4W Na2 117.4(3) . 7_556
W1 O2 Ho' 115.4(4) . 2_556
W1 O2 Ho 125.8(4) . 2_556
Ho' O2 Ho 16.12(7) 2_556 2_556
W1 O3 Na2 132.8(4) . .
W1 O4 W1 177.9(4) . 2_556
W1 O4 W2 90.77(14) . 2_556
W1 O4 W2 90.68(14) 2_556 2_556
W1 O4 W2 90.68(14) . .
W1 O4 W2 90.77(14) 2_556 .
W2 O4 W2 91.3(3) 2_556 .
W1 O4 Ho' 88.84(13) . .
W1 O4 Ho' 89.81(14) 2_556 .
W2 O4 Ho' 176.2(3) 2_556 .
W2 O4 Ho' 84.93(3) . .
W1 O4 Ho' 89.81(14) . 2_556
W1 O4 Ho' 88.84(13) 2_556 2_556
W2 O4 Ho' 84.93(3) 2_556 2_556
W2 O4 Ho' 176.2(3) . 2_556
Ho' O4 Ho' 98.9(3) . 2_556
W1 O4 Ho 89.73(16) . .
W1 O4 Ho 88.68(15) 2_556 .
W2 O4 Ho 174.3(2) 2_556 .
W2 O4 Ho 94.38(5) . .
Ho' O4 Ho 9.50(5) . .
Ho' O4 Ho 89.4(3) 2_556 .
W1 O4 Ho 88.68(15) . 2_556
W1 O4 Ho 89.73(16) 2_556 2_556
W2 O4 Ho 94.38(5) 2_556 2_556
W2 O4 Ho 174.3(2) . 2_556
Ho' O4 Ho 89.4(3) . 2_556
Ho' O4 Ho 9.50(5) 2_556 2_556
Ho O4 Ho 80.0(2) . 2_556
W2 O5 W1 116.6(3) . .
W2 O6 Na1 126.9(4) . .
W2 O7 W1 116.6(3) . 2_556
W2 O8 W2 116.0(4) . 2_556
W2 O9 Ho' 116.8(4) . .
W2 O9 Ho 123.4(3) . .
Ho' O9 Ho 6.79(7) . .
C1 O10 Ho 117.0(12) . .
C2 O11 Ho 116.3(12) . .
Ho O12 Ho 145.4(12) 2_556 .
Ho O12 Ho' 15.53(13) 2_556 2_556
Ho O12 Ho' 129.9(10) . 2_556
Ho O12 Ho' 129.9(10) 2_556 .
Ho O12 Ho' 15.53(13) . .
Ho' O12 Ho' 114.4(9) 2_556 .
O10 C1 O10 119(2) 6 .
O10 C1 C2 120.2(10) 6 .
O10 C1 C2 120.2(10) . .
O11 C2 O11 119(2) . 6
O11 C2 C1 120.1(11) . .
O11 C2 C1 120.1(11) 6 .

loop_
_geom_bond_atom_site_label_1
_geom_bond_atom_site_label_2
_geom_bond_distance
_geom_bond_site_symmetry_2
W1 O3 1.736(7) .
W1 O1 1.851(8) .
W1 O2 1.856(8) .
W1 O7 1.964(7) 2_556
W1 O5 1.980(7) .
W1 O4 2.2997(4) .
W1 Ho' 3.2854(11) .
W1 Ho' 3.3134(12) 2_556
W1 Ho 3.5990(12) 2_556
W2 O6 1.716(7) .
W2 O9 1.851(7) .
W2 O5 1.899(6) .
W2 O7 1.917(6) .
W2 O8 1.972(4) .
W2 O4 2.339(6) .
W2 Ho' 3.1952(13) .
Ho' O9 1.901(7) .
Ho' O1 1.999(8) .
Ho' O2 2.062(9) 2_556
Ho' O12 2.162(11) .
Ho' O4 2.393(5) .
Ho' O1W 2.531(16) .
Ho' O2W 2.599(16) .
Ho' W1 3.3134(12) 2_556
Ho' Ho' 3.636(2) 2_556
Ho O12 1.899(6) .
Ho O2 2.184(9) 2_556
Ho O1 2.211(7) .
Ho O1W 2.430(16) .
Ho O10 2.436(14) .
Ho O2W 2.447(16) .
Ho O9 2.452(7) .
Ho O11 2.479(13) .
Ho O4 2.822(6) .
Ho W1 3.5990(12) 2_556
Ho Ho 3.626(2) 2_556
Na1 O6W 2.348(10) .
Na1 O3W 2.361(8) 7_455
Na1 O4W 2.393(8) .
Na1 O3W 2.416(9) .
Na1 O5W 2.470(10) .
Na1 O6 2.609(8) .
Na1 Na1 3.496(8) 7_455
Na1 Na2 4.103(5) 7_556
Na2 O4W 2.408(9) 7_556
Na2 O4W 2.408(9) 8
Na2 O7W 2.438(12) .
Na2 O7W 2.438(12) 2_656
Na2 O3 2.468(9) .
Na2 O3 2.468(9) 2_656
Na2 Na1 4.103(5) 7_556
Na2 Na1 4.103(5) 8
O3W Na1 2.361(8) 7_455
O4W Na2 2.408(9) 7_556
O8W O8W' 1.59(4) .
O2 Ho' 2.062(9) 2_556
O2 Ho 2.184(9) 2_556
O4 W1 2.2997(4) 2_556
O4 W2 2.339(6) 2_556
O4 Ho' 2.393(5) 2_556
O4 Ho 2.822(6) 2_556
O7 W1 1.964(7) 2_556
O8 W2 1.972(4) 2_556
O10 C1 1.278(16) .
O11 C2 1.260(17) .
O12 Ho 1.899(6) 2_556
O12 Ho' 2.162(11) 2_556
C1 O10 1.278(16) 6
C1 C2 1.41(3) .
C2 O11 1.260(17) 6
